data_9017705
loop_
_publ_author_name
'Atencio, D.'
'Bastos Neto, A. C.'
'Pereira, V. P.'
'Ferron, J. T. M. M.'
'Hoshino, M.'
'Moriyama, T.'
'Watanabe, Y.'
'Miyawaki, R.'
'Coutinho, J. M. V.'
'Andrade, M. B.'
'Domanik, K.'
'Chukanov, N. V.'
'Momma, K.'
'Hirano, H.'
'Tsunematsu, M.'

_publ_section_title
;
 Waimirite-(Y), orthorhombic YF3, a new mineral from the Pitinga mine,
 Presidente Figueiredo, Amazonas, Brazil and from Jabal Tawlah,
 Saudi Arabia: description and crystal structure
;
_journal_name_full 'Mineralogical Magazine'
_journal_page_first 767
_journal_page_last 780
_journal_volume 79
_journal_year 2015
_chemical_compound_source 'Jabal Tawlah, Saudi Arabia'
_chemical_formula_sum 'Dy0.08 Er0.05 F2.92 Gd0.03 Ho0.02 O0.08 Tb0.01 Tm0.01 Y0.79 Yb0.01'
_chemical_name_mineral Waimirite-(Y)
_space_group_IT_number 62
_space_group_name_Hall '-P 2ac 2n'
_space_group_name_H-M_alt 'P n m a'
_symmetry_space_group_name_H-M 'P n m a'
_cell_angle_alpha 90
_cell_angle_beta 90
_cell_angle_gamma 90
_cell_length_a 6.38270
_cell_length_b 6.86727
_cell_length_c 4.39168
_cell_formula_units_Z 4
_cell_volume 192.495
_database_code_amcsd 0020746
_exptl_crystal_density_diffrn 5.568
_cod_data_source_file inputs/fixed/downloads/18/18612.cif
_cod_data_source_block 18612
_cod_original_formula_sum '(Y.79 Dy.08 Er.05 Gd.03 Ho.02 Tb.01 Tm.01 Yb.01) F2.92 O.08'
_cod_database_code 9017705

loop_
_space_group_symop_operation_xyz
x,y,z
x,1/2-y,z
-x,1/2+y,-z
1/2-x,1/2+y,1/2+z
1/2+x,1/2-y,1/2-z
1/2+x,y,1/2-z
1/2-x,-y,1/2+z
-x,-y,-z

loop_
_atom_site_aniso_label
_atom_site_aniso_U_11
_atom_site_aniso_U_22
_atom_site_aniso_U_33
_atom_site_aniso_U_12
_atom_site_aniso_U_13
_atom_site_aniso_U_23
Y 0.00370 0.00110 0.00490 0.00000 -0.00086 0.00000
Dy 0.00370 0.00110 0.00490 0.00000 -0.00086 0.00000
Er 0.00370 0.00110 0.00490 0.00000 -0.00086 0.00000
Gd 0.00370 0.00110 0.00490 0.00000 -0.00086 0.00000
Ho 0.00370 0.00110 0.00490 0.00000 -0.00086 0.00000
Tb 0.00370 0.00110 0.00490 0.00000 -0.00086 0.00000
Tm 0.00370 0.00110 0.00490 0.00000 -0.00086 0.00000
Yb 0.00370 0.00110 0.00490 0.00000 -0.00086 0.00000
F1 0.00960 0.00880 0.00950 0.00000 0.00100 0.00000
F2 0.00930 0.00610 0.01030 -0.00010 -0.00040 -0.00150
O 0.00930 0.00610 0.01030 -0.00010 -0.00040 -0.00150

loop_
_atom_site_label
_atom_site_fract_x
_atom_site_fract_y
_atom_site_fract_z
_atom_site_occupancy
_atom_site_U_iso_or_equiv
Y 0.36773 0.25000 0.44001 0.79000 0.00330
Dy 0.36773 0.25000 0.44001 0.08000 0.00330
Er 0.36773 0.25000 0.44001 0.05000 0.00330
Gd 0.36773 0.25000 0.44001 0.03000 0.00330
Ho 0.36773 0.25000 0.44001 0.02000 0.00330
Tb 0.36773 0.25000 0.44001 0.01000 0.00330
Tm 0.36773 0.25000 0.44001 0.01000 0.00330
Yb 0.36773 0.25000 0.44001 0.01000 0.00330
F1 0.02340 0.25000 0.58960 1.00000 0.00930
F2 0.16490 0.06350 0.12200 0.96000 0.00860
O 0.16490 0.06350 0.12200 0.04000 0.00860

loop_
_cod_related_entry_id
_cod_related_entry_database
_cod_related_entry_code
1 AMCSD 0020746
